data_7207128
loop_
_publ_author_name
'Cheng, Jian-Jr'
'Chang, Ya-Ting'
'Wu, Chia-Jun'
'Hsu, Yi-Fen'
'Lin, Chia-Her'
'Proserpio, Davide M.'
'Chen, Jhy-Der'

_publ_section_title
;
 Highly interpenetrated diamondoid nets of Zn(ii) and Cd(ii) coordination
 networks from mixed ligands
;
_journal_issue 2
_journal_name_full CrystEngComm
_journal_page_first 537
_journal_paper_doi 10.1039/c1ce06019h
_journal_volume 14
_journal_year 2012
_chemical_formula_sum 'C24 H24 N4 O7 Zn'
_chemical_formula_weight 545.84
_chemical_name_systematic
;
?
;
_space_group_IT_number 14
_symmetry_cell_setting monoclinic
_symmetry_space_group_name_Hall '-P 2yn'
_symmetry_space_group_name_H-M 'P 1 21/n 1'
_atom_sites_solution_hydrogens geom
_atom_sites_solution_primary direct
_atom_sites_solution_secondary difmap
_audit_creation_method SHELXL-97
_cell_angle_alpha 90.00
_cell_angle_beta 90.890(2)
_cell_angle_gamma 90.00
_cell_formula_units_Z 4
_cell_length_a 8.3732(4)
_cell_length_b 19.2810(9)
_cell_length_c 15.4445(7)
_cell_measurement_reflns_used 5343
_cell_measurement_temperature 296(2)
_cell_measurement_theta_max 23.764
_cell_measurement_theta_min 2.490
_cell_volume 2493.1(2)
_computing_cell_refinement 'Bruker SAINTPLUS (Bruker, 2008)'
_computing_data_collection 'Bruker APEX2 (Bruker, 2008)'
_computing_data_reduction 'Bruker SAINTPLUS'
_computing_molecular_graphics 'Bruker SHELXTL (Bruker, 2008)'
_computing_publication_material 'Bruker SHELXTL'
_computing_structure_refinement 'SHELXL-97 (Sheldrick, 2008)'
_computing_structure_solution 'SHELXS-97 (Sheldrick, 2008)'
_diffrn_ambient_temperature 296(2)
_diffrn_measured_fraction_theta_full 0.996
_diffrn_measured_fraction_theta_max 0.996
_diffrn_measurement_device_type 'Bruker APEX-II CCD'
_diffrn_measurement_method '\f and \w scans'
_diffrn_radiation_monochromator graphite
_diffrn_radiation_source 'fine-focus sealed tube'
_diffrn_radiation_type MoK\a
_diffrn_radiation_wavelength 0.71073
_diffrn_reflns_av_R_equivalents 0.0565
_diffrn_reflns_av_sigmaI/netI 0.0745
_diffrn_reflns_limit_h_max 11
_diffrn_reflns_limit_h_min -11
_diffrn_reflns_limit_k_max 25
_diffrn_reflns_limit_k_min -24
_diffrn_reflns_limit_l_max 20
_diffrn_reflns_limit_l_min -20
_diffrn_reflns_number 23688
_diffrn_reflns_theta_full 28.41
_diffrn_reflns_theta_max 28.41
_diffrn_reflns_theta_min 1.69
_exptl_absorpt_coefficient_mu 1.036
_exptl_absorpt_correction_T_max 0.8624
_exptl_absorpt_correction_T_min 0.6251
_exptl_absorpt_correction_type multi-scan
_exptl_absorpt_process_details 'SADABS (Bruker, 2008)'
_exptl_crystal_colour colorless
_exptl_crystal_density_diffrn 1.454
_exptl_crystal_density_method 'not measured'
_exptl_crystal_description plate
_exptl_crystal_F_000 1128
_exptl_crystal_size_max 0.3
_exptl_crystal_size_mid 0.2
_exptl_crystal_size_min 0.1
_refine_diff_density_max 0.391
_refine_diff_density_min -0.265
_refine_diff_density_rms 0.059
_refine_ls_extinction_method none
_refine_ls_goodness_of_fit_ref 1.006
_refine_ls_hydrogen_treatment constr
_refine_ls_matrix_type full
_refine_ls_number_parameters 343
_refine_ls_number_reflns 6229
_refine_ls_number_restraints 0
_refine_ls_restrained_S_all 1.006
_refine_ls_R_factor_all 0.0886
_refine_ls_R_factor_gt 0.0410
_refine_ls_shift/su_max 0.001
_refine_ls_shift/su_mean 0.000
_refine_ls_structure_factor_coef Fsqd
_refine_ls_weighting_details 'calc w=1/[\s^2^(Fo^2^)+(0.0419P)^2^+0.0000P] where P=(Fo^2^+2Fc^2^)/3'
_refine_ls_weighting_scheme calc
_refine_ls_wR_factor_gt 0.0950
_refine_ls_wR_factor_ref 0.1035
_reflns_number_gt 3503
_reflns_number_total 6229
_reflns_threshold_expression >2sigma(I)
_cod_data_source_file c1ce06019h.txt
_cod_data_source_block 1
_cod_depositor_comments
;
The following automatic conversions were performed:

'_symmetry_cell_setting' value 'Monoclinic' changed to 'monoclinic'
according to /home/saulius/struct/CIF-dictionaries/cif_core.dic
dictionary named 'cif_core.dic' version 2.4.1 from 2010-06-29.

Automatic conversion script
Id: cif_fix_values 1715 2011-07-08 13:25:40Z adriana 
;
_cod_original_sg_symbol_H-M P2(1)/n
_cod_database_code 7207128

loop_
_symmetry_equiv_pos_as_xyz
'x, y, z'
'-x+1/2, y+1/2, -z+1/2'
'-x, -y, -z'
'x-1/2, -y-1/2, z-1/2'

loop_
_atom_site_label
_atom_site_type_symbol
_atom_site_fract_x
_atom_site_fract_y
_atom_site_fract_z
_atom_site_U_iso_or_equiv
_atom_site_adp_type
_atom_site_occupancy
_atom_site_symmetry_multiplicity
_atom_site_calc_flag
_atom_site_refinement_flags
_atom_site_disorder_assembly
_atom_site_disorder_group
Zn Zn 0.38145(4) 0.083519(16) 0.636775(19) 0.03865(12) Uani 1 1 d . . .
O1 O 1.0846(3) 0.01653(14) 0.89802(19) 0.0924(9) Uani 1 1 d . . .
O2 O 1.4383(3) -0.26600(12) 1.12609(15) 0.0723(7) Uani 1 1 d . . .
O3 O 0.4079(3) 0.12426(11) 0.51955(13) 0.0571(6) Uani 1 1 d . . .
O4 O 0.5761(3) 0.18149(11) 0.60049(13) 0.0668(6) Uani 1 1 d . . .
O5 O 0.5732(3) 0.34021(15) 0.16999(14) 0.0894(8) Uani 1 1 d . . .
O6 O 0.7941(3) 0.36995(12) 0.23621(13) 0.0640(6) Uani 1 1 d . . .
N1 N 0.5719(3) 0.03589(12) 0.69738(14) 0.0440(6) Uani 1 1 d . . .
N2 N 0.9233(3) -0.06670(13) 0.84339(17) 0.0628(7) Uani 1 1 d . . .
H2A H 0.9129 -0.1110 0.8407 0.075 Uiso 1 1 calc R . .
N3 N 1.4902(3) -0.32884(12) 1.00534(15) 0.0507(6) Uani 1 1 d . . .
H3A H 1.4741 -0.3295 0.9502 0.061 Uiso 1 1 calc R . .
N4 N 1.7419(3) -0.50180(11) 1.09641(14) 0.0402(6) Uani 1 1 d . . .
C1 C 0.5792(4) -0.03312(17) 0.7046(2) 0.0621(9) Uani 1 1 d . . .
H1A H 0.5029 -0.0596 0.6752 0.075 Uiso 1 1 calc R . .
C2 C 0.6922(4) -0.06651(17) 0.7527(2) 0.0689(10) Uani 1 1 d . . .
H2B H 0.6906 -0.1146 0.7565 0.083 Uiso 1 1 calc R . .
C3 C 0.8104(4) -0.02921(16) 0.79634(19) 0.0514(8) Uani 1 1 d . . .
C4 C 0.8062(4) 0.04253(15) 0.78794(19) 0.0534(8) Uani 1 1 d . . .
H4B H 0.8838 0.0700 0.8146 0.064 Uiso 1 1 calc R . .
C5 C 0.6867(4) 0.07173(15) 0.74000(19) 0.0523(8) Uani 1 1 d . . .
H5A H 0.6838 0.1199 0.7363 0.063 Uiso 1 1 calc R . .
C6 C 1.0475(4) -0.04401(19) 0.8929(2) 0.0660(9) Uani 1 1 d . A .
C7 C 1.1286(5) -0.1044(2) 0.9412(3) 0.0866(13) Uani 1 1 d . . .
C8 C 1.302(2) -0.1098(9) 0.9126(11) 0.106(6) Uani 0.30 1 d P A 1
H8A H 1.3552 -0.0662 0.9250 0.127 Uiso 0.30 1 calc PR A 1
H8B H 1.3030 -0.1166 0.8503 0.127 Uiso 0.30 1 calc PR A 1
C9 C 1.4061(16) -0.1740(13) 0.9599(11) 0.134(9) Uani 0.30 1 d P A 1
H9A H 1.4800 -0.1901 0.9165 0.160 Uiso 0.30 1 calc PR A 1
H9B H 1.4709 -0.1520 1.0046 0.160 Uiso 0.30 1 calc PR A 1
C8' C 1.2814(8) -0.0899(3) 0.9770(4) 0.0727(17) Uani 0.70 1 d P A 2
H8C H 1.2750 -0.0481 1.0116 0.087 Uiso 0.70 1 calc PR A 2
H8D H 1.3547 -0.0811 0.9303 0.087 Uiso 0.70 1 calc PR A 2
C9' C 1.3476(7) -0.1474(2) 1.0326(4) 0.0769(17) Uani 0.70 1 d P A 2
H9C H 1.2806 -0.1523 1.0829 0.092 Uiso 0.70 1 calc PR A 2
H9D H 1.4532 -0.1340 1.0530 0.092 Uiso 0.70 1 calc PR A 2
C10 C 1.3600(6) -0.2185(2) 0.9881(3) 0.0864(15) Uani 1 1 d . . .
C11 C 1.4323(4) -0.27184(17) 1.0477(2) 0.0584(9) Uani 1 1 d . A .
C12 C 1.5710(3) -0.38554(14) 1.03922(17) 0.0405(7) Uani 1 1 d . . .
C13 C 1.5839(4) -0.40195(16) 1.12674(19) 0.0573(9) Uani 1 1 d . . .
H13A H 1.5362 -0.3741 1.1681 0.069 Uiso 1 1 calc R . .
C14 C 1.6685(4) -0.46005(16) 1.15104(18) 0.0555(8) Uani 1 1 d . . .
H14A H 1.6745 -0.4708 1.2097 0.067 Uiso 1 1 calc R . .
C15 C 1.7264(3) -0.48608(15) 1.01254(17) 0.0441(7) Uani 1 1 d . . .
H15A H 1.7752 -0.5148 0.9724 0.053 Uiso 1 1 calc R . .
C16 C 1.6427(3) -0.42996(14) 0.98264(17) 0.0438(7) Uani 1 1 d . . .
H16A H 1.6343 -0.4219 0.9234 0.053 Uiso 1 1 calc R . .
C17 C 0.5056(3) 0.17081(14) 0.52843(17) 0.0377(6) Uani 1 1 d . . .
C18 C 0.5466(3) 0.21637(14) 0.45398(17) 0.0410(7) Uani 1 1 d . . .
C19 C 0.4637(4) 0.20934(16) 0.37757(19) 0.0550(8) Uani 1 1 d . . .
H19A H 0.3822 0.1767 0.3733 0.066 Uiso 1 1 calc R . .
C20 C 0.4990(4) 0.24997(17) 0.30641(18) 0.0582(9) Uani 1 1 d . . .
H20A H 0.4400 0.2447 0.2553 0.070 Uiso 1 1 calc R . .
C21 C 0.6199(3) 0.29776(14) 0.31047(17) 0.0419(7) Uani 1 1 d . . .
C22 C 0.7024(3) 0.30608(16) 0.38909(18) 0.0489(8) Uani 1 1 d . . .
H22A H 0.7835 0.3388 0.3938 0.059 Uiso 1 1 calc R . .
C23 C 0.6642(3) 0.26615(15) 0.45934(18) 0.0477(7) Uani 1 1 d . . .
H23A H 0.7189 0.2728 0.5116 0.057 Uiso 1 1 calc R . .
C24 C 0.6652(3) 0.33928(14) 0.23157(17) 0.0381(6) Uani 1 1 d . . .
O7 O 0.6177(4) 0.29245(12) 0.69913(16) 0.1150(12) Uani 1 1 d . . .
H7C H 0.6145 0.2564 0.6674 0.138 Uiso 1 1 d R . .
H7F H 0.6080 0.2801 0.7516 0.138 Uiso 1 1 d R . .

loop_
_atom_site_aniso_label
_atom_site_aniso_U_11
_atom_site_aniso_U_22
_atom_site_aniso_U_33
_atom_site_aniso_U_23
_atom_site_aniso_U_13
_atom_site_aniso_U_12
Zn 0.0475(2) 0.03656(18) 0.03201(18) -0.00164(15) 0.00358(13) -0.00021(16)
O1 0.0903(19) 0.0642(18) 0.121(2) 0.0189(16) -0.0479(16) -0.0016(15)
O2 0.0877(17) 0.0644(15) 0.0645(16) -0.0076(13) -0.0079(13) 0.0256(13)
O3 0.0698(15) 0.0510(13) 0.0506(13) 0.0126(11) 0.0053(11) -0.0112(11)
O4 0.1131(19) 0.0482(13) 0.0391(13) 0.0072(10) 0.0017(12) -0.0040(13)
O5 0.110(2) 0.106(2) 0.0510(14) 0.0338(14) -0.0200(14) -0.0234(17)
O6 0.0704(16) 0.0742(16) 0.0477(13) 0.0231(12) 0.0080(11) -0.0011(13)
N1 0.0562(15) 0.0351(14) 0.0406(14) -0.0010(11) -0.0020(12) 0.0032(11)
N2 0.082(2) 0.0443(16) 0.0618(17) 0.0049(13) -0.0214(15) 0.0131(14)
N3 0.0609(16) 0.0473(16) 0.0436(14) 0.0039(12) -0.0120(12) 0.0094(13)
N4 0.0481(14) 0.0414(13) 0.0312(12) 0.0018(11) 0.0050(11) 0.0057(11)
C1 0.072(2) 0.045(2) 0.069(2) 0.0037(17) -0.0207(18) -0.0006(17)
C2 0.089(3) 0.0369(19) 0.080(3) 0.0015(17) -0.024(2) 0.0048(18)
C3 0.067(2) 0.0443(18) 0.0430(17) 0.0055(15) -0.0026(15) 0.0113(16)
C4 0.065(2) 0.0423(19) 0.0528(19) 0.0004(15) -0.0153(16) 0.0020(16)
C5 0.069(2) 0.0356(17) 0.0521(19) 0.0024(14) -0.0097(16) 0.0051(16)
C6 0.071(2) 0.059(2) 0.068(2) 0.009(2) -0.0079(19) 0.014(2)
C7 0.080(3) 0.081(3) 0.098(3) 0.021(2) -0.030(2) 0.027(2)
C8 0.103(13) 0.100(13) 0.114(14) 0.064(11) 0.009(12) 0.027(10)
C9 0.043(8) 0.26(3) 0.095(14) 0.069(17) -0.006(8) 0.021(13)
C8' 0.080(4) 0.044(3) 0.093(5) -0.001(3) -0.024(4) 0.005(3)
C9' 0.085(4) 0.044(3) 0.101(4) -0.009(3) -0.053(3) 0.024(3)
C10 0.127(4) 0.057(3) 0.075(3) 0.021(2) -0.001(3) 0.038(2)
C11 0.058(2) 0.051(2) 0.066(2) 0.0024(18) -0.0088(18) 0.0064(16)
C12 0.0431(17) 0.0381(16) 0.0402(17) 0.0039(13) -0.0025(13) 0.0015(13)
C13 0.074(2) 0.060(2) 0.0374(17) -0.0003(15) 0.0028(16) 0.0291(17)
C14 0.074(2) 0.062(2) 0.0306(16) 0.0058(15) 0.0035(15) 0.0198(18)
C15 0.0540(19) 0.0468(18) 0.0317(16) 0.0009(13) 0.0066(13) 0.0009(14)
C16 0.0547(18) 0.0472(19) 0.0295(15) 0.0061(13) -0.0017(13) -0.0017(14)
C17 0.0509(18) 0.0289(15) 0.0336(16) 0.0063(12) 0.0112(13) 0.0086(14)
C18 0.0500(17) 0.0368(16) 0.0361(16) 0.0006(13) 0.0013(13) -0.0018(13)
C19 0.066(2) 0.052(2) 0.0470(19) 0.0057(15) -0.0062(16) -0.0210(16)
C20 0.073(2) 0.063(2) 0.0380(17) 0.0079(16) -0.0152(15) -0.0184(18)
C21 0.0464(17) 0.0455(17) 0.0339(16) 0.0049(13) 0.0018(13) -0.0009(14)
C22 0.0450(18) 0.0560(19) 0.0456(18) 0.0080(15) -0.0025(14) -0.0116(15)
C23 0.0516(18) 0.0569(19) 0.0344(16) 0.0078(14) -0.0053(14) -0.0065(15)
C24 0.0432(17) 0.0393(16) 0.0318(15) 0.0080(13) 0.0020(13) 0.0018(14)
O7 0.228(4) 0.0478(15) 0.0681(18) -0.0048(13) -0.028(2) -0.0177(18)

loop_
_atom_type_symbol
_atom_type_description
_atom_type_scat_dispersion_real
_atom_type_scat_dispersion_imag
_atom_type_scat_source
C C 0.0033 0.0016 'International Tables Vol C Tables 4.2.6.8 and 6.1.1.4'
H H 0.0000 0.0000 'International Tables Vol C Tables 4.2.6.8 and 6.1.1.4'
N N 0.0061 0.0033 'International Tables Vol C Tables 4.2.6.8 and 6.1.1.4'
O O 0.0106 0.0060 'International Tables Vol C Tables 4.2.6.8 and 6.1.1.4'
Zn Zn 0.2839 1.4301 'International Tables Vol C Tables 4.2.6.8 and 6.1.1.4'

loop_
_geom_angle_atom_site_label_1
_geom_angle_atom_site_label_2
_geom_angle_atom_site_label_3
_geom_angle
_geom_angle_site_symmetry_1
_geom_angle_site_symmetry_3
O6 Zn O3 126.08(10) 4_566 .
O6 Zn N4 112.15(9) 4_566 4_455
O3 Zn N4 95.61(9) . 4_455
O6 Zn N1 98.41(9) 4_566 .
O3 Zn N1 119.65(9) . .
N4 Zn N1 103.28(9) 4_455 .
O6 Zn O4 94.66(8) 4_566 .
O3 Zn O4 55.22(8) . .
N4 Zn O4 149.36(8) 4_455 .
N1 Zn O4 86.41(8) . .
C17 O3 Zn 105.79(18) . .
C17 O4 Zn 77.50(16) . .
C24 O6 Zn 121.25(18) . 4_665
C1 N1 C5 116.0(3) . .
C1 N1 Zn 121.1(2) . .
C5 N1 Zn 122.44(19) . .
C6 N2 C3 129.7(3) . .
C6 N2 H2A 115.1 . .
C3 N2 H2A 115.1 . .
C11 N3 C12 128.8(3) . .
C11 N3 H3A 115.6 . .
C12 N3 H3A 115.6 . .
C14 N4 C15 116.2(2) . .
C14 N4 Zn 122.73(18) . 4_756
C15 N4 Zn 121.00(18) . 4_756
N1 C1 C2 123.3(3) . .
N1 C1 H1A 118.4 . .
C2 C1 H1A 118.4 . .
C1 C2 C3 120.4(3) . .
C1 C2 H2B 119.8 . .
C3 C2 H2B 119.8 . .
N2 C3 C2 117.3(3) . .
N2 C3 C4 125.7(3) . .
C2 C3 C4 117.0(3) . .
C5 C4 C3 118.7(3) . .
C5 C4 H4B 120.6 . .
C3 C4 H4B 120.6 . .
N1 C5 C4 124.6(3) . .
N1 C5 H5A 117.7 . .
C4 C5 H5A 117.7 . .
O1 C6 N2 122.9(3) . .
O1 C6 C7 126.0(4) . .
N2 C6 C7 111.1(3) . .
C8' C7 C8 43.0(7) . .
C8' C7 C6 115.6(4) . .
C8 C7 C6 109.1(6) . .
C7 C8 C9 114.5(10) . .
C7 C8 H8A 108.6 . .
C9 C8 H8A 108.6 . .
C7 C8 H8B 108.6 . .
C9 C8 H8B 108.6 . .
H8A C8 H8B 107.6 . .
C10 C9 C8 126.7(13) . .
C10 C9 H9A 105.6 . .
C8 C9 H9A 105.6 . .
C10 C9 H9B 105.6 . .
C8 C9 H9B 105.6 . .
H9A C9 H9B 106.1 . .
C7 C8' C9' 113.7(5) . .
C7 C8' H8C 108.8 . .
C9' C8' H8C 108.8 . .
C7 C8' H8D 108.8 . .
C9' C8' H8D 108.8 . .
H8C C8' H8D 107.7 . .
C8' C9' C10 115.4(4) . .
C8' C9' H9C 108.4 . .
C10 C9' H9C 108.4 . .
C8' C9' H9D 108.4 . .
C10 C9' H9D 108.4 . .
H9C C9' H9D 107.5 . .
C9 C10 C11 132.3(10) . .
C9 C10 C9' 58.6(13) . .
C11 C10 C9' 111.5(4) . .
O2 C11 N3 122.6(3) . .
O2 C11 C10 123.8(3) . .
N3 C11 C10 113.5(3) . .
C16 C12 N3 118.0(2) . .
C16 C12 C13 116.7(3) . .
N3 C12 C13 125.3(3) . .
C14 C13 C12 118.9(3) . .
C14 C13 H13A 120.6 . .
C12 C13 H13A 120.6 . .
N4 C14 C13 124.3(3) . .
N4 C14 H14A 117.8 . .
C13 C14 H14A 117.8 . .
N4 C15 C16 123.3(3) . .
N4 C15 H15A 118.3 . .
C16 C15 H15A 118.3 . .
C15 C16 C12 120.5(3) . .
C15 C16 H16A 119.7 . .
C12 C16 H16A 119.7 . .
O3 C17 O4 121.3(2) . .
O3 C17 C18 120.5(3) . .
O4 C17 C18 118.1(3) . .
C19 C18 C23 118.3(3) . .
C19 C18 C17 119.2(3) . .
C23 C18 C17 122.5(2) . .
C18 C19 C20 121.2(3) . .
C18 C19 H19A 119.4 . .
C20 C19 H19A 119.4 . .
C21 C20 C19 120.7(3) . .
C21 C20 H20A 119.6 . .
C19 C20 H20A 119.6 . .
C20 C21 C22 118.2(3) . .
C20 C21 C24 120.9(2) . .
C22 C21 C24 120.9(3) . .
C23 C22 C21 120.4(3) . .
C23 C22 H22A 119.8 . .
C21 C22 H22A 119.8 . .
C22 C23 C18 121.2(3) . .
C22 C23 H23A 119.4 . .
C18 C23 H23A 119.4 . .
O5 C24 O6 125.7(3) . .
O5 C24 C21 118.4(3) . .
O6 C24 C21 116.0(2) . .
H7C O7 H7F 108.6 . .

loop_
_geom_bond_atom_site_label_1
_geom_bond_atom_site_label_2
_geom_bond_distance
_geom_bond_site_symmetry_2
Zn O6 1.932(2) 4_566
Zn O3 1.9892(19) .
Zn N4 2.053(2) 4_455
Zn N1 2.054(2) .
Zn O4 2.562(2) .
O1 C6 1.210(4) .
O2 C11 1.217(4) .
O3 C17 1.221(3) .
O4 C17 1.268(3) .
O5 C24 1.215(3) .
O6 C24 1.232(3) .
O6 Zn 1.932(2) 4_665
N1 C1 1.337(4) .
N1 C5 1.347(3) .
N2 C6 1.353(4) .
N2 C3 1.387(4) .
N2 H2A 0.8600 .
N3 C11 1.371(4) .
N3 C12 1.384(3) .
N3 H3A 0.8600 .
N4 C14 1.324(3) .
N4 C15 1.335(3) .
N4 Zn 2.053(2) 4_756
C1 C2 1.356(4) .
C1 H1A 0.9300 .
C2 C3 1.389(4) .
C2 H2B 0.9300 .
C3 C4 1.390(4) .
C4 C5 1.358(4) .
C4 H4B 0.9300 .
C5 H5A 0.9300 .
C6 C7 1.535(5) .
C7 C8' 1.414(7) .
C7 C8 1.527(16) .
C8 C9 1.68(2) .
C8 H8A 0.9700 .
C8 H8B 0.9700 .
C9 C10 1.040(19) .
C9 H9A 0.9700 .
C9 H9B 0.9700 .
C8' C9' 1.502(7) .
C8' H8C 0.9700 .
C8' H8D 0.9700 .
C9' C10 1.537(7) .
C9' H9C 0.9700 .
C9' H9D 0.9700 .
C10 C11 1.501(5) .
C12 C16 1.369(4) .
C12 C13 1.391(4) .
C13 C14 1.374(4) .
C13 H13A 0.9300 .
C14 H14A 0.9300 .
C15 C16 1.366(4) .
C15 H15A 0.9300 .
C16 H16A 0.9300 .
C17 C18 1.491(4) .
C18 C19 1.366(4) .
C18 C23 1.377(4) .
C19 C20 1.385(4) .
C19 H19A 0.9300 .
C20 C21 1.370(4) .
C20 H20A 0.9300 .
C21 C22 1.396(4) .
C21 C24 1.511(4) .
C22 C23 1.372(4) .
C22 H22A 0.9300 .
C23 H23A 0.9300 .
O7 H7C 0.8503 .
O7 H7F 0.8498 .
